data_7211000
loop_
_publ_author_name
'Dubey, Mrigendra'
'Ray, Manabendra'

_publ_section_title
;
 Retention of Cs--Cl bond induces coordination polymer formation over
 trinuclear chiral assembly of copper(ii) complexes of l-leucine derived
 ligand
;
_journal_issue 45
_journal_name_full CrystEngComm
_journal_page_first 9648
_journal_paper_doi 10.1039/c3ce41070f
_journal_volume 15
_journal_year 2013
_chemical_absolute_configuration syn
_chemical_compound_source synthesis
_chemical_formula_moiety 'C26 H34 Cl Cs Cu N2 O7'
_chemical_formula_sum 'C26 H34 Cl Cs Cu N2 O7'
_chemical_formula_weight 718.46
_chemical_name_common complex2
_chemical_name_systematic Complex2
_space_group_IT_number 1
_symmetry_cell_setting triclinic
_symmetry_Int_Tables_number 1
_symmetry_space_group_name_Hall 'P 1'
_symmetry_space_group_name_H-M 'P 1'
_atom_sites_solution_hydrogens geom
_atom_sites_solution_primary direct
_atom_sites_solution_secondary difmap
_audit_creation_method SHELXL-97
_cell_angle_alpha 99.553(6)
_cell_angle_beta 99.826(7)
_cell_angle_gamma 109.432(6)
_cell_formula_units_Z 1
_cell_length_a 5.8930(7)
_cell_length_b 8.8346(11)
_cell_length_c 15.801(2)
_cell_measurement_reflns_used 4701
_cell_measurement_temperature 296(2)
_cell_measurement_theta_max 26.36
_cell_measurement_theta_min 1.43
_cell_volume 742.11(17)
_computing_cell_refinement 'Bruker SMART'
_computing_data_collection 'Bruker SMART'
_computing_data_reduction 'Bruker SAINT'
_computing_molecular_graphics WingX
_computing_publication_material WingX
_computing_structure_refinement 'SHELXL-97 (Sheldrick, 2008)'
_computing_structure_solution 'Bruker SHELXTL'
_diffrn_ambient_temperature 296(2)
_diffrn_measured_fraction_theta_full 0.978
_diffrn_measured_fraction_theta_max 0.978
_diffrn_radiation_monochromator graphite
_diffrn_radiation_probe x-ray
_diffrn_radiation_type MoK\a
_diffrn_radiation_wavelength 0.71073
_diffrn_reflns_av_R_equivalents 0.0253
_diffrn_reflns_av_sigmaI/netI 0.0498
_diffrn_reflns_limit_h_max 7
_diffrn_reflns_limit_h_min -7
_diffrn_reflns_limit_k_max 10
_diffrn_reflns_limit_k_min -10
_diffrn_reflns_limit_l_max 15
_diffrn_reflns_limit_l_min -15
_diffrn_reflns_number 6252
_diffrn_reflns_theta_full 26.36
_diffrn_reflns_theta_max 26.36
_diffrn_reflns_theta_min 2.52
_diffrn_source 'fine-focus sealed tube'
_exptl_absorpt_coefficient_mu 2.079
_exptl_absorpt_correction_T_max 0.7060
_exptl_absorpt_correction_T_min 0.5299
_exptl_absorpt_correction_type multi-scan
_exptl_absorpt_process_details SADABS
_exptl_crystal_colour blue
_exptl_crystal_density_diffrn 1.608
_exptl_crystal_density_method 'not measured'
_exptl_crystal_description plate
_exptl_crystal_F_000 361
_exptl_crystal_recrystallization_method methanol
_exptl_crystal_size_max 0.35
_exptl_crystal_size_mid 0.25
_exptl_crystal_size_min 0.18
_refine_diff_density_max 1.224
_refine_diff_density_min -0.643
_refine_diff_density_rms 0.135
_refine_ls_abs_structure_details 'Flack H D (1983), Acta Cryst. A39, 876-881'
_refine_ls_abs_structure_Flack 0.21(4)
_refine_ls_extinction_method none
_refine_ls_goodness_of_fit_ref 1.091
_refine_ls_hydrogen_treatment mixed
_refine_ls_matrix_type full
_refine_ls_number_parameters 344
_refine_ls_number_reflns 3623
_refine_ls_number_restraints 32
_refine_ls_restrained_S_all 1.089
_refine_ls_R_factor_all 0.0647
_refine_ls_R_factor_gt 0.0570
_refine_ls_shift/su_max 0.001
_refine_ls_shift/su_mean 0.000
_refine_ls_structure_factor_coef Fsqd
_refine_ls_weighting_details 'calc w=1/[\s^2^(Fo^2^)+(0.0895P)^2^+2.3182P] where P=(Fo^2^+2Fc^2^)/3'
_refine_ls_weighting_scheme calc
_refine_ls_wR_factor_gt 0.1466
_refine_ls_wR_factor_ref 0.1515
_reflns_number_gt 3295
_reflns_number_total 3623
_reflns_threshold_expression >2\s(I)
_cod_data_source_file c3ce41070f.txt
_cod_data_source_block Complex2
_cod_depositor_comments
;
The following automatic conversions were performed:

'_exptl_absorpt_correction_type' value 'MULTI-SCAN' changed to
'multi-scan' according to
/home/saulius/struct/CIF-dictionaries/cif_core.dic dictionary named
'cif_core.dic' version 2.4.2 from 2011-04-26.

Automatic conversion script
Id: cif_fix_values 1891 2012-01-12 08:04:46Z andrius 
;
_cod_original_cell_volume 742.11(16)
_cod_original_sg_symbol_Hall 'P 1 '
_cod_database_code 7211000

loop_
_symmetry_equiv_pos_as_xyz
'x, y, z'

loop_
_atom_site_label
_atom_site_type_symbol
_atom_site_fract_x
_atom_site_fract_y
_atom_site_fract_z
_atom_site_U_iso_or_equiv
_atom_site_adp_type
_atom_site_occupancy
_atom_site_symmetry_multiplicity
_atom_site_calc_flag
_atom_site_refinement_flags
Cs1 Cs 0.18946(7) 0.86398(5) 0.31711(4) 0.0474(3) Uani 1 1 d .
Cu1 Cu 0.4533(3) 0.44147(16) 0.30305(10) 0.0410(5) Uani 1 1 d .
Cl1 Cl -0.0161(6) 0.4432(4) 0.3030(2) 0.0436(7) Uani 1 1 d .
O2 O 0.3205(17) 0.2043(10) 0.2558(5) 0.042(2) Uani 1 1 d .
O3 O 0.177(3) 0.0100(12) 0.1276(8) 0.086(4) Uani 1 1 d .
O5 O 0.610(2) 0.6807(11) 0.3500(5) 0.036(2) Uani 1 1 d .
O6 O 0.783(3) 0.8727(12) 0.4724(7) 0.085(4) Uani 1 1 d .
O1 O 0.840(3) 0.7324(18) 0.1223(8) 0.088(4) Uani 1 1 d .
O4 O 0.677(3) 0.1380(15) 0.4688(7) 0.077(3) Uani 1 1 d .
O7 O 0.749(3) 1.0211(13) 0.2779(9) 0.071(4) Uani 1 1 d .
N2 N 0.538(2) 0.4262(12) 0.4264(6) 0.042(3) Uani 1 1 d .
H1 H 0.6600 0.3845 0.4274 0.050 Uiso 1 1 calc R
N1 N 0.453(2) 0.4535(12) 0.1774(6) 0.039(3) Uani 1 1 d .
H101 H 0.6167 0.4919 0.1771 0.047 Uiso 1 1 calc R
C22 C 0.683(3) 0.7244(15) 0.4328(9) 0.045(3) Uani 1 1 d .
C21 C 0.665(4) 0.5918(16) 0.4862(9) 0.059(5) Uani 1 1 d .
H100 H 0.5684 0.6056 0.5296 0.071 Uiso 1 1 calc R
C8 C 0.350(4) 0.2820(16) 0.1180(9) 0.061(4) Uani 1 1 d .
H3 H 0.2034 0.2716 0.0739 0.073 Uiso 1 1 calc R
C9 C 0.272(3) 0.1559(17) 0.1704(11) 0.053(4) Uani 1 1 d .
C7 C 0.359(4) 0.5740(19) 0.1435(10) 0.067(5) Uani 1 1 d .
H5A H 0.4337 0.6794 0.1867 0.080 Uiso 1 1 calc R
H5B H 0.1811 0.5357 0.1375 0.080 Uiso 1 1 calc R
C6 C 0.411(3) 0.6003(16) 0.0554(8) 0.047(4) Uani 1 1 d .
C1 C 0.643(3) 0.6775(19) 0.0471(10) 0.049(4) Uani 1 1 d .
C19 C 0.474(3) 0.2739(18) 0.5474(9) 0.054(4) Uani 1 1 d .
C18 C 0.407(5) 0.327(3) 0.6241(14) 0.094(7) Uani 1 1 d .
H21 H 0.2949 0.3805 0.6234 0.113 Uiso 1 1 calc R
C14 C 0.616(3) 0.1903(19) 0.5463(10) 0.059(4) Uani 1 1 d .
C17 C 0.518(6) 0.296(3) 0.7048(12) 0.122(8) Uani 1 1 d U
H23 H 0.4828 0.3315 0.7580 0.147 Uiso 1 1 calc R
C16 C 0.668(5) 0.217(3) 0.7017(11) 0.103(7) Uani 1 1 d U
H24 H 0.7254 0.1921 0.7543 0.124 Uiso 1 1 calc R
C15 C 0.753(4) 0.164(2) 0.6304(11) 0.073(5) Uani 1 1 d .
H25 H 0.8752 0.1194 0.6333 0.088 Uiso 1 1 calc R
C4 C 0.257(4) 0.581(3) -0.0948(13) 0.098(6) Uani 1 1 d U
H27 H 0.1258 0.5526 -0.1440 0.118 Uiso 1 1 calc R
C23 C 0.941(4) 0.618(2) 0.5380(9) 0.061(5) Uani 1 1 d .
H10A H 0.9351 0.5160 0.5539 0.073 Uiso 1 1 calc R
H16 H 1.0464 0.6369 0.4969 0.073 Uiso 1 1 calc R
C20 C 0.355(3) 0.3103(19) 0.4586(9) 0.049(4) Uani 1 1 d .
H10B H 0.2737 0.2074 0.4135 0.059 Uiso 1 1 calc R
H10C H 0.2292 0.3546 0.4692 0.059 Uiso 1 1 calc R
C5 C 0.195(4) 0.553(2) -0.0152(12) 0.075(5) Uani 1 1 d U
H105 H 0.0332 0.5099 -0.0092 0.090 Uiso 1 1 calc R
C3 C 0.481(5) 0.643(3) -0.1068(13) 0.095(6) Uani 1 1 d U
H106 H 0.5017 0.6492 -0.1634 0.114 Uiso 1 1 calc R
C2 C 0.689(4) 0.700(3) -0.0363(13) 0.081(5) Uani 1 1 d .
H107 H 0.8483 0.7504 -0.0432 0.097 Uiso 1 1 calc R
C10 C 0.557(4) 0.256(2) 0.0665(11) 0.073(5) Uani 1 1 d .
H12A H 0.6326 0.3559 0.0473 0.087 Uiso 1 1 calc R
H15 H 0.6862 0.2433 0.1084 0.087 Uiso 1 1 calc R
C24 C 1.067(6) 0.759(3) 0.6218(15) 0.123(10) Uani 1 1 d U
H109 H 1.0787 0.8604 0.6025 0.147 Uiso 1 1 calc R
C11 C 0.467(4) 0.116(3) -0.0101(12) 0.078(5) Uani 1 1 d .
H111 H 0.3932 0.0156 0.0100 0.093 Uiso 1 1 calc R
C12 C 0.677(4) 0.097(3) -0.0515(13) 0.094(7) Uani 1 1 d .
H12B H 0.6093 0.0042 -0.1017 0.141 Uiso 1 1 calc R
H12C H 0.7965 0.0804 -0.0086 0.141 Uiso 1 1 calc R
H12D H 0.7554 0.1958 -0.0702 0.141 Uiso 1 1 calc R
C13 C 0.260(6) 0.129(6) -0.0815(18) 0.21(2) Uani 1 1 d .
H13A H 0.2035 0.0358 -0.1311 0.315 Uiso 1 1 calc R
H13B H 0.3254 0.2292 -0.1009 0.315 Uiso 1 1 calc R
H13C H 0.1231 0.1317 -0.0565 0.315 Uiso 1 1 calc R
C26 C 0.937(6) 0.758(6) 0.689(2) 0.21(2) Uani 1 1 d U
H26A H 0.7708 0.7470 0.6639 0.312 Uiso 1 1 calc R
H26B H 1.0192 0.8594 0.7334 0.312 Uiso 1 1 calc R
H26C H 0.9341 0.6664 0.7146 0.312 Uiso 1 1 calc R
C25 C 1.332(5) 0.775(3) 0.6560(19) 0.142(14) Uani 1 1 d .
H25A H 1.4146 0.7798 0.6086 0.213 Uiso 1 1 calc R
H25B H 1.3331 0.6813 0.6791 0.213 Uiso 1 1 calc R
H25C H 1.4170 0.8744 0.7021 0.213 Uiso 1 1 calc R

loop_
_atom_site_aniso_label
_atom_site_aniso_U_11
_atom_site_aniso_U_22
_atom_site_aniso_U_33
_atom_site_aniso_U_23
_atom_site_aniso_U_13
_atom_site_aniso_U_12
Cs1 0.0575(5) 0.0284(4) 0.0537(6) 0.0122(3) 0.0107(4) 0.0129(3)
Cu1 0.0729(13) 0.0219(7) 0.0239(8) 0.0089(6) 0.0069(8) 0.0131(8)
Cl1 0.0443(19) 0.0387(16) 0.0503(19) 0.0153(13) 0.0128(15) 0.0155(15)
O2 0.065(6) 0.032(4) 0.030(5) 0.012(4) 0.020(4) 0.012(4)
O3 0.123(11) 0.028(5) 0.059(8) -0.020(5) 0.010(7) -0.011(6)
O5 0.061(6) 0.025(5) 0.014(4) 0.002(3) -0.011(4) 0.018(5)
O6 0.135(11) 0.033(5) 0.059(7) 0.000(5) -0.036(7) 0.030(6)
O1 0.102(10) 0.102(10) 0.045(7) 0.015(7) -0.004(7) 0.029(8)
O4 0.130(11) 0.071(7) 0.057(7) 0.031(5) 0.032(7) 0.061(8)
O7 0.094(9) 0.013(4) 0.104(9) 0.006(5) 0.057(8) 0.006(5)
N2 0.074(8) 0.037(6) 0.023(5) 0.011(4) 0.007(5) 0.030(6)
N1 0.063(7) 0.029(5) 0.019(5) 0.009(4) 0.012(5) 0.005(5)
C22 0.069(9) 0.028(7) 0.041(8) 0.014(5) 0.001(7) 0.025(7)
C21 0.119(14) 0.018(6) 0.027(7) 0.001(5) 0.017(8) 0.012(8)
C8 0.111(14) 0.032(7) 0.026(7) 0.002(5) 0.013(8) 0.013(8)
C9 0.052(9) 0.031(7) 0.075(11) 0.011(7) 0.019(8) 0.010(7)
C7 0.119(15) 0.041(8) 0.037(8) 0.009(6) 0.005(9) 0.034(9)
C6 0.081(12) 0.033(6) 0.027(7) 0.015(5) 0.005(7) 0.021(7)
C1 0.056(10) 0.046(8) 0.046(10) 0.012(7) 0.002(8) 0.022(8)
C19 0.084(12) 0.049(8) 0.026(7) 0.010(6) 0.008(7) 0.021(8)
C18 0.14(2) 0.082(14) 0.093(15) 0.061(11) 0.063(14) 0.053(14)
C14 0.076(11) 0.050(8) 0.043(9) 0.008(7) 0.004(8) 0.020(8)
C17 0.23(3) 0.125(18) 0.027(10) 0.004(10) 0.039(13) 0.089(16)
C16 0.18(2) 0.107(16) 0.025(9) 0.024(9) 0.010(11) 0.064(14)
C15 0.128(17) 0.065(10) 0.049(10) 0.028(8) 0.016(10) 0.059(11)
C4 0.094(12) 0.114(15) 0.048(9) 0.008(9) -0.022(9) 0.015(12)
C23 0.109(14) 0.055(9) 0.026(8) 0.010(7) 0.002(8) 0.047(10)
C20 0.056(9) 0.055(9) 0.042(8) 0.020(7) 0.019(7) 0.020(8)
C5 0.078(11) 0.055(9) 0.077(11) 0.044(9) -0.018(8) 0.009(9)
C3 0.120(15) 0.104(16) 0.055(11) 0.008(10) 0.017(11) 0.040(13)
C2 0.085(14) 0.088(13) 0.083(14) 0.058(11) 0.021(11) 0.029(11)
C10 0.098(14) 0.056(10) 0.055(10) 0.011(7) 0.001(9) 0.026(10)
C24 0.17(3) 0.073(14) 0.072(14) -0.015(11) 0.025(14) -0.010(15)
C11 0.087(14) 0.086(13) 0.054(10) 0.008(9) 0.012(10) 0.032(11)
C12 0.113(17) 0.076(13) 0.069(13) -0.018(10) 0.021(12) 0.022(12)
C13 0.12(2) 0.34(6) 0.08(2) -0.05(3) -0.066(18) 0.08(3)
C26 0.14(3) 0.25(4) 0.16(3) -0.09(3) 0.06(2) 0.03(3)
C25 0.13(2) 0.095(17) 0.14(2) -0.036(16) -0.087(19) 0.045(16)

loop_
_atom_type_symbol
_atom_type_description
_atom_type_scat_dispersion_real
_atom_type_scat_dispersion_imag
_atom_type_scat_source
C C 0.0033 0.0016 'International Tables Vol C Tables 4.2.6.8 and 6.1.1.4'
H H 0.0000 0.0000 'International Tables Vol C Tables 4.2.6.8 and 6.1.1.4'
Cl Cl 0.1484 0.1585 'International Tables Vol C Tables 4.2.6.8 and 6.1.1.4'
Cs Cs -0.3680 2.1192 'International Tables Vol C Tables 4.2.6.8 and 6.1.1.4'
Cu Cu 0.3201 1.2651 'International Tables Vol C Tables 4.2.6.8 and 6.1.1.4'
N N 0.0061 0.0033 'International Tables Vol C Tables 4.2.6.8 and 6.1.1.4'
O O 0.0106 0.0060 'International Tables Vol C Tables 4.2.6.8 and 6.1.1.4'

loop_
_geom_angle_atom_site_label_1
_geom_angle_atom_site_label_2
_geom_angle_atom_site_label_3
_geom_angle
_geom_angle_site_symmetry_1
_geom_angle_site_symmetry_3
O1 Cs1 O2 80.6(3) 1_455 1_565
O1 Cs1 O4 151.9(3) 1_455 1_565
O2 Cs1 O4 73.4(3) 1_565 1_565
O1 Cs1 O7 101.7(4) 1_455 .
O2 Cs1 O7 63.1(3) 1_565 .
O4 Cs1 O7 57.0(3) 1_565 .
O1 Cs1 O7 64.4(4) 1_455 1_455
O2 Cs1 O7 61.0(3) 1_565 1_455
O4 Cs1 O7 109.8(3) 1_565 1_455
O7 Cs1 O7 123.9(4) . 1_455
O1 Cs1 O5 112.9(3) 1_455 .
O2 Cs1 O5 121.6(2) 1_565 .
O4 Cs1 O5 73.7(2) 1_565 .
O7 Cs1 O5 58.5(3) . .
O7 Cs1 O5 176.4(3) 1_455 .
O1 Cs1 O5 76.5(3) 1_455 1_455
O2 Cs1 O5 119.1(2) 1_565 1_455
O4 Cs1 O5 125.6(3) 1_565 1_455
O7 Cs1 O5 176.7(3) . 1_455
O7 Cs1 O5 58.1(2) 1_455 1_455
O5 Cs1 O5 119.3(3) . 1_455
O1 Cs1 O3 45.3(3) 1_455 1_565
O2 Cs1 O3 39.3(2) 1_565 1_565
O4 Cs1 O3 106.5(3) 1_565 1_565
O7 Cs1 O3 66.8(4) . 1_565
O7 Cs1 O3 67.2(3) 1_455 1_565
O5 Cs1 O3 113.0(3) . 1_565
O5 Cs1 O3 113.0(3) 1_455 1_565
O1 Cs1 Cl1 80.4(3) 1_455 .
O2 Cs1 Cl1 159.63(15) 1_565 .
O4 Cs1 Cl1 123.5(2) 1_565 .
O7 Cs1 Cl1 114.1(2) . .
O7 Cs1 Cl1 116.1(2) 1_455 .
O5 Cs1 Cl1 60.59(19) . .
O5 Cs1 Cl1 62.89(16) 1_455 .
O3 Cs1 Cl1 120.34(16) 1_565 .
O1 Cs1 O6 107.1(3) 1_455 1_455
O2 Cs1 O6 107.3(2) 1_565 1_455
O4 Cs1 O6 90.9(3) 1_565 1_455
O7 Cs1 O6 147.7(3) . 1_455
O7 Cs1 O6 59.8(3) 1_455 1_455
O5 Cs1 O6 120.0(2) . 1_455
O5 Cs1 O6 35.2(2) 1_455 1_455
O3 Cs1 O6 127.0(3) 1_565 1_455
Cl1 Cs1 O6 85.24(17) . 1_455
O1 Cs1 C9 62.8(4) 1_455 1_565
O2 Cs1 C9 19.9(3) 1_565 1_565
O4 Cs1 C9 89.7(3) 1_565 1_565
O7 Cs1 C9 62.5(3) . 1_565
O7 Cs1 C9 63.3(3) 1_455 1_565
O5 Cs1 C9 118.1(3) . 1_565
O5 Cs1 C9 118.6(3) 1_455 1_565
O3 Cs1 C9 19.5(3) 1_565 1_565
Cl1 Cs1 C9 139.8(2) . 1_565
O6 Cs1 C9 119.4(3) 1_455 1_565
O1 Cs1 C22 96.1(3) 1_455 1_455
O2 Cs1 C22 121.9(2) 1_565 1_455
O4 Cs1 C22 106.5(3) 1_565 1_455
O7 Cs1 C22 162.2(3) . 1_455
O7 Cs1 C22 65.5(3) 1_455 1_455
O5 Cs1 C22 113.0(3) . 1_455
O5 Cs1 C22 19.6(2) 1_455 1_455
O3 Cs1 C22 129.0(3) 1_565 1_455
Cl1 Cs1 C22 67.48(19) . 1_455
O6 Cs1 C22 19.2(2) 1_455 1_455
C9 Cs1 C22 128.8(3) 1_565 1_455
O2 Cu1 O5 175.9(4) . .
O2 Cu1 N2 94.0(4) . .
O5 Cu1 N2 85.9(4) . .
O2 Cu1 N1 84.9(4) . .
O5 Cu1 N1 94.2(4) . .
N2 Cu1 N1 165.2(5) . .
C9 O2 Cu1 115.4(8) . .
C9 O2 Cs1 103.0(7) . 1_545
Cu1 O2 Cs1 141.5(4) . 1_545
C9 O3 Cs1 92.4(10) . 1_545
C22 O5 Cu1 114.0(8) . .
C22 O5 Cs1 100.1(8) . .
Cu1 O5 Cs1 110.9(4) . .
C22 O5 Cs1 94.1(9) . 1_655
Cu1 O5 Cs1 115.9(4) . 1_655
Cs1 O5 Cs1 119.3(3) . 1_655
C22 O6 Cs1 81.1(10) . 1_655
C1 O1 Cs1 166.2(11) . 1_655
C14 O4 Cs1 112.3(10) . 1_545
Cs1 O7 Cs1 123.9(4) . 1_655
C20 N2 C21 115.0(11) . .
C20 N2 Cu1 118.8(9) . .
C21 N2 Cu1 110.8(8) . .
C20 N2 H1 103.3 . .
C21 N2 H1 103.3 . .
Cu1 N2 H1 103.3 . .
C7 N1 C8 115.1(11) . .
C7 N1 Cu1 117.4(9) . .
C8 N1 Cu1 110.0(8) . .
C7 N1 H101 104.2 . .
C8 N1 H101 104.2 . .
Cu1 N1 H101 104.2 . .
O6 C22 O5 121.5(12) . .
O6 C22 C21 119.0(12) . .
O5 C22 C21 119.3(11) . .
O6 C22 Cs1 79.7(10) . 1_655
O5 C22 Cs1 66.3(8) . 1_655
C21 C22 Cs1 122.4(10) . 1_655
O6 C22 Cs1 83.5(8) . .
O5 C22 Cs1 61.0(7) . .
C21 C22 Cs1 131.6(11) . .
Cs1 C22 Cs1 102.5(3) 1_655 .
N2 C21 C22 109.7(11) . .
N2 C21 C23 111.9(12) . .
C22 C21 C23 108.6(14) . .
N2 C21 H100 108.9 . .
C22 C21 H100 108.9 . .
C23 C21 H100 108.9 . .
C9 C8 N1 110.4(11) . .
C9 C8 C10 112.1(13) . .
N1 C8 C10 109.1(13) . .
C9 C8 H3 108.4 . .
N1 C8 H3 108.4 . .
C10 C8 H3 108.4 . .
O3 C9 O2 125.1(14) . .
O3 C9 C8 115.9(14) . .
O2 C9 C8 118.9(12) . .
O3 C9 Cs1 68.2(9) . 1_545
O2 C9 Cs1 57.2(7) . 1_545
C8 C9 Cs1 170.6(11) . 1_545
N1 C7 C6 114.1(13) . .
N1 C7 H5A 108.7 . .
C6 C7 H5A 108.7 . .
N1 C7 H5B 108.7 . .
C6 C7 H5B 108.7 . .
H5A C7 H5B 107.6 . .
C1 C6 C5 122.9(14) . .
C1 C6 C7 121.9(14) . .
C5 C6 C7 114.9(16) . .
C6 C1 O1 118.6(14) . .
C6 C1 C2 121.3(15) . .
O1 C1 C2 120.1(16) . .
C14 C19 C18 121.9(16) . .
C14 C19 C20 120.5(13) . .
C18 C19 C20 117.5(15) . .
C19 C18 C17 117(2) . .
C19 C18 H21 121.3 . .
C17 C18 H21 121.3 . .
C19 C14 O4 120.5(14) . .
C19 C14 C15 122.7(14) . .
O4 C14 C15 116.3(14) . .
C16 C17 C18 118.8(18) . .
C16 C17 H23 120.6 . .
C18 C17 H23 120.6 . .
C17 C16 C15 128.4(19) . .
C17 C16 H24 115.8 . .
C15 C16 H24 115.8 . .
C16 C15 C14 110.0(17) . .
C16 C15 H25 125.0 . .
C14 C15 H25 125.0 . .
C3 C4 C5 126.6(19) . .
C3 C4 H27 116.7 . .
C5 C4 H27 116.7 . .
C24 C23 C21 118.1(17) . .
C24 C23 H10A 107.8 . .
C21 C23 H10A 107.8 . .
C24 C23 H16 107.8 . .
C21 C23 H16 107.8 . .
H10A C23 H16 107.1 . .
N2 C20 C19 112.2(12) . .
N2 C20 Cs1 108.9(8) . 1_545
C19 C20 Cs1 94.0(8) . 1_545
N2 C20 H10B 109.2 . .
C19 C20 H10B 109.2 . .
Cs1 C20 H10B 17.5 1_545 .
N2 C20 H10C 109.2 . .
C19 C20 H10C 109.2 . .
Cs1 C20 H10C 122.6 1_545 .
H10B C20 H10C 107.9 . .
C4 C5 C6 111.8(18) . .
C4 C5 H105 124.1 . .
C6 C5 H105 124.1 . .
C4 C3 C2 121(2) . .
C4 C3 H106 119.5 . .
C2 C3 H106 119.5 . .
C3 C2 C1 116.0(19) . .
C3 C2 H107 122.0 . .
C1 C2 H107 122.0 . .
C11 C10 C8 116.1(15) . .
C11 C10 H12A 108.3 . .
C8 C10 H12A 108.3 . .
C11 C10 H15 108.3 . .
C8 C10 H15 108.3 . .
H12A C10 H15 107.4 . .
C26 C24 C25 113(3) . .
C26 C24 C23 117(2) . .
C25 C24 C23 110(2) . .
C26 C24 H109 105.4 . .
C25 C24 H109 105.4 . .
C23 C24 H109 105.4 . .
C10 C11 C12 112.2(17) . .
C10 C11 C13 111(2) . .
C12 C11 C13 110.0(19) . .
C10 C11 H111 107.8 . .
C12 C11 H111 107.8 . .
C13 C11 H111 107.8 . .
C11 C12 H12B 109.5 . .
C11 C12 H12C 109.5 . .
H12B C12 H12C 109.5 . .
C11 C12 H12D 109.5 . .
H12B C12 H12D 109.5 . .
H12C C12 H12D 109.5 . .
C11 C13 H13A 109.5 . .
C11 C13 H13B 109.5 . .
H13A C13 H13B 109.5 . .
C11 C13 H13C 109.5 . .
H13A C13 H13C 109.5 . .
H13B C13 H13C 109.5 . .
C24 C26 H26A 109.5 . .
C24 C26 H26B 109.5 . .
H26A C26 H26B 109.5 . .
C24 C26 H26C 109.5 . .
H26A C26 H26C 109.5 . .
H26B C26 H26C 109.5 . .
C24 C25 H25A 109.5 . .
C24 C25 H25B 109.5 . .
H25A C25 H25B 109.5 . .
C24 C25 H25C 109.5 . .
H25A C25 H25C 109.5 . .
H25B C25 H25C 109.5 . .

loop_
_geom_bond_atom_site_label_1
_geom_bond_atom_site_label_2
_geom_bond_distance
_geom_bond_site_symmetry_2
Cs1 O1 3.181(12) 1_455
Cs1 O2 3.202(8) 1_565
Cs1 O4 3.310(14) 1_565
Cs1 O7 3.335(14) .
Cs1 O7 3.344(15) 1_455
Cs1 O5 3.400(10) .
Cs1 O5 3.427(11) 1_455
Cs1 O3 3.450(14) 1_565
Cs1 Cl1 3.460(3) .
Cs1 O6 3.718(16) 1_455
Cs1 C9 3.714(16) 1_565
Cs1 C22 3.733(16) 1_455
Cu1 O2 1.937(8) .
Cu1 O5 1.953(10) .
Cu1 N2 1.966(10) .
Cu1 N1 2.006(9) .
O2 C9 1.296(18) .
O2 Cs1 3.202(8) 1_545
O3 C9 1.238(17) .
O3 Cs1 3.450(14) 1_545
O5 C22 1.254(16) .
O5 Cs1 3.427(11) 1_655
O6 C22 1.243(16) .
O6 Cs1 3.718(16) 1_655
O1 C1 1.401(18) .
O1 Cs1 3.181(12) 1_655
O4 C14 1.384(19) .
O4 Cs1 3.310(14) 1_545
O7 Cs1 3.344(15) 1_655
N2 C20 1.449(19) .
N2 C21 1.471(16) .
N2 H1 0.9100 .
N1 C7 1.486(19) .
N1 C8 1.505(15) .
N1 H101 0.9100 .
C22 C21 1.541(19) .
C22 Cs1 3.733(16) 1_655
C21 C23 1.61(3) .
C21 H100 0.9800 .
C8 C9 1.49(2) .
C8 C10 1.63(3) .
C8 H3 0.9800 .
C9 Cs1 3.714(16) 1_545
C7 C6 1.51(2) .
C7 H5A 0.9700 .
C7 H5B 0.9700 .
C6 C1 1.35(2) .
C6 C5 1.43(2) .
C1 C2 1.42(2) .
C19 C14 1.29(2) .
C19 C18 1.40(3) .
C19 C20 1.59(2) .
C18 C17 1.44(3) .
C18 H21 0.9300 .
C14 C15 1.53(2) .
C17 C16 1.30(3) .
C17 H23 0.9300 .
C16 C15 1.38(3) .
C16 H24 0.9300 .
C15 H25 0.9300 .
C4 C3 1.31(3) .
C4 C5 1.41(3) .
C4 H27 0.9300 .
C23 C24 1.53(2) .
C23 H10A 0.9700 .
C23 H16 0.9700 .
C20 Cs1 3.907(15) 1_545
C20 H10B 0.9700 .
C20 H10C 0.9700 .
C5 H105 0.9300 .
C3 C2 1.39(3) .
C3 H106 0.9300 .
C2 H107 0.9300 .
C10 C11 1.46(2) .
C10 H12A 0.9700 .
C10 H15 0.9700 .
C24 C26 1.40(4) .
C24 C25 1.51(4) .
C24 H109 0.9800 .
C11 C12 1.54(3) .
C11 C13 1.56(3) .
C11 H111 0.9800 .
C12 H12B 0.9600 .
C12 H12C 0.9600 .
C12 H12D 0.9600 .
C13 H13A 0.9600 .
C13 H13B 0.9600 .
C13 H13C 0.9600 .
C26 H26A 0.9600 .
C26 H26B 0.9600 .
C26 H26C 0.9600 .
C25 H25A 0.9600 .
C25 H25B 0.9600 .
C25 H25C 0.9600 .
